data_7201856
loop_
_publ_author_name
'Kuan, Fong Sheen'
'Yei Ho, Soo'
'Tadbuppa, Primjira P.'
'Tiekink, Edward R. T.'

_publ_section_title
;
 Electronic and steric control over Au&#x22EF;Au, C--H&#x22EF;O and
 C--H&#x22EF;\p interactions in the crystal structures of mononuclear
 triarylphosphinegold(i) carbonimidothioates: R3PAu[SC(OMe)=NR&#x2032;]
 for R&#x2009;=&#x2009;Ph, o-tol, m-tol or p-tol, and
 R&#x2032;&#x2009;=&#x2009;Ph, o-tol, m-tol, p-tol or C6H4NO2-4
;
_journal_issue 5
_journal_name_full CrystEngComm
_journal_page_first 548
_journal_paper_doi 10.1039/b717198f
_journal_volume 10
_journal_year 2008
_chemical_formula_moiety 'C27 H25 Au N O P S, 0.25(C H4 O)'
_chemical_formula_sum 'C27.25 H26 Au N O1.25 P S'
_chemical_formula_weight 647.49
_chemical_name_systematic
;
?
;
_space_group_IT_number 2
_symmetry_cell_setting triclinic
_symmetry_space_group_name_Hall '-P 1'
_symmetry_space_group_name_H-M 'P -1'
_atom_sites_solution_hydrogens geom
_atom_sites_solution_primary direct
_atom_sites_solution_secondary difmap
_audit_creation_method SHELXL-97
_cell_angle_alpha 117.394(2)
_cell_angle_beta 98.515(2)
_cell_angle_gamma 101.882(2)
_cell_formula_units_Z 2
_cell_length_a 8.1340(6)
_cell_length_b 13.8225(11)
_cell_length_c 13.8274(11)
_cell_measurement_reflns_used 4076
_cell_measurement_temperature 223(2)
_cell_measurement_theta_max 29.6
_cell_measurement_theta_min 2.7
_cell_volume 1296.92(18)
_computing_cell_refinement 'SAINT (Bruker, 2000)'
_computing_data_collection 'SMART (Bruker, 2000)'
_computing_data_reduction 'SHELXTL (Bruker, 2000)'
_computing_molecular_graphics 'ORTEPII (Johnson, 1976)'
_computing_publication_material 'SHELXL-97 (Sheldrick, 1997)'
_computing_structure_refinement 'SHELXL-97 (Sheldrick, 1997)'
_computing_structure_solution 'PATTY in DIRDIF92 (Beurskens et al., 1992)'
_diffrn_ambient_temperature 223(2)
_diffrn_measured_fraction_theta_full 0.976
_diffrn_measured_fraction_theta_max 0.976
_diffrn_measurement_device_type 'Bruker AXS SMART CCD'
_diffrn_measurement_method '\w scans'
_diffrn_radiation_monochromator graphite
_diffrn_radiation_source 'fine-focus sealed tube'
_diffrn_radiation_type MoK\a
_diffrn_radiation_wavelength 0.71069
_diffrn_reflns_av_R_equivalents 0.028
_diffrn_reflns_av_sigmaI/netI 0.061
_diffrn_reflns_limit_h_max 11
_diffrn_reflns_limit_h_min -10
_diffrn_reflns_limit_k_max 15
_diffrn_reflns_limit_k_min -19
_diffrn_reflns_limit_l_max 18
_diffrn_reflns_limit_l_min -19
_diffrn_reflns_number 10940
_diffrn_reflns_theta_full 30.0
_diffrn_reflns_theta_max 30.0
_diffrn_reflns_theta_min 1.7
_diffrn_standards_decay_% 0
_diffrn_standards_number 0
_exptl_absorpt_coefficient_mu 5.834
_exptl_absorpt_correction_T_max 1
_exptl_absorpt_correction_T_min 0.324
_exptl_absorpt_correction_type multi-scan
_exptl_absorpt_process_details '(SADABS, Bruker, 2000 & Blessing, 1995)'
_exptl_crystal_colour colourless
_exptl_crystal_density_diffrn 1.658
_exptl_crystal_density_method 'not measured'
_exptl_crystal_description block
_exptl_crystal_F_000 633
_exptl_crystal_size_max 0.24
_exptl_crystal_size_mid 0.07
_exptl_crystal_size_min 0.07
_refine_diff_density_max 1.79
_refine_diff_density_min -2.19
_refine_diff_density_rms 0.325
_refine_ls_extinction_method none
_refine_ls_goodness_of_fit_ref 1.09
_refine_ls_hydrogen_treatment constr
_refine_ls_matrix_type full
_refine_ls_number_parameters 308
_refine_ls_number_reflns 7427
_refine_ls_number_restraints 0
_refine_ls_restrained_S_all 1.09
_refine_ls_R_factor_all 0.053
_refine_ls_R_factor_gt 0.040
_refine_ls_shift/su_max <0.001
_refine_ls_shift/su_mean 0.000
_refine_ls_structure_factor_coef Fsqd
_refine_ls_weighting_details 'calc w=1/[\s^2^(Fo^2^)+(0.0686P)^2^] where P=(Fo^2^+2Fc^2^)/3'
_refine_ls_weighting_scheme calc
_refine_ls_wR_factor_gt 0.101
_refine_ls_wR_factor_ref 0.126
_reflns_number_gt 6298
_reflns_number_total 7427
_reflns_threshold_expression I>2\s(I)
_cod_data_source_file b717198f.txt
_cod_data_source_block Ph3PAu(SC(OMe)=NC6H4Me-2).0.25MeOH
_cod_original_cell_volume 1296.92(17)
_cod_database_code 7201856

loop_
_symmetry_equiv_pos_as_xyz
'x, y, z'
'-x, -y, -z'

loop_
_atom_site_label
_atom_site_type_symbol
_atom_site_fract_x
_atom_site_fract_y
_atom_site_fract_z
_atom_site_U_iso_or_equiv
_atom_site_adp_type
_atom_site_occupancy
_atom_site_symmetry_multiplicity
_atom_site_calc_flag
_atom_site_refinement_flags
_atom_site_disorder_assembly
_atom_site_disorder_group
Au Au -0.14069(3) -0.031690(17) -0.212367(16) 0.03026(8) Uani 1 1 d . . .
S1 S -0.12643(19) -0.19360(14) -0.36450(12) 0.0387(3) Uani 1 1 d . . .
P1 P -0.13450(17) 0.13453(12) -0.06348(11) 0.0253(3) Uani 1 1 d . . .
O1 O -0.4547(6) -0.2080(5) -0.4209(4) 0.0476(12) Uani 1 1 d . . .
N1 N -0.3648(7) -0.3218(5) -0.5691(4) 0.0430(13) Uani 1 1 d . . .
C1 C -0.3295(8) -0.2492(6) -0.4651(5) 0.0373(13) Uani 1 1 d . . .
C2 C -0.2350(8) -0.3646(6) -0.6168(5) 0.0387(13) Uani 1 1 d . . .
C3 C -0.1930(9) -0.4543(6) -0.6095(5) 0.0451(15) Uani 1 1 d . . .
C3' C -0.2694(12) -0.5015(7) -0.5464(7) 0.064(2) Uani 1 1 d . . .
H3'1 H -0.2320 -0.4435 -0.4665 0.096 Uiso 1 1 calc R . .
H3'2 H -0.2314 -0.5669 -0.5567 0.096 Uiso 1 1 calc R . .
H3'3 H -0.3959 -0.5259 -0.5738 0.096 Uiso 1 1 calc R . .
C4 C -0.0739(10) -0.4976(7) -0.6657(6) 0.056(2) Uani 1 1 d . . .
H4 H -0.0438 -0.5582 -0.6622 0.068 Uiso 1 1 calc R . .
C5 C 0.0007(10) -0.4547(7) -0.7261(6) 0.0548(19) Uani 1 1 d . . .
H5 H 0.0798 -0.4867 -0.7636 0.066 Uiso 1 1 calc R . .
C6 C -0.0393(10) -0.3643(8) -0.7324(7) 0.0563(19) Uani 1 1 d . . .
H6 H 0.0140 -0.3338 -0.7725 0.068 Uiso 1 1 calc R . .
C7 C -0.1587(10) -0.3201(7) -0.6786(6) 0.0473(16) Uani 1 1 d . . .
H7 H -0.1891 -0.2600 -0.6833 0.057 Uiso 1 1 calc R . .
C8 C -0.6254(9) -0.2480(9) -0.5009(6) 0.071(3) Uani 1 1 d . . .
H8A H -0.7048 -0.2138 -0.4606 0.106 Uiso 1 1 calc R . .
H8B H -0.6716 -0.3308 -0.5381 0.106 Uiso 1 1 calc R . .
H8C H -0.6135 -0.2259 -0.5574 0.106 Uiso 1 1 calc R . .
C9 C -0.2342(7) 0.2189(5) -0.1085(4) 0.0277(10) Uani 1 1 d . . .
C10 C -0.1810(7) 0.3380(5) -0.0437(5) 0.0331(11) Uani 1 1 d . . .
H10 H -0.0940 0.3765 0.0260 0.040 Uiso 1 1 calc R . .
C11 C -0.2562(8) 0.3998(6) -0.0819(6) 0.0397(13) Uani 1 1 d . . .
H11 H -0.2199 0.4803 -0.0384 0.048 Uiso 1 1 calc R . .
C12 C -0.3837(8) 0.3433(6) -0.1833(6) 0.0458(16) Uani 1 1 d . . .
H12 H -0.4339 0.3856 -0.2091 0.055 Uiso 1 1 calc R . .
C13 C -0.4388(9) 0.2258(7) -0.2476(6) 0.0468(16) Uani 1 1 d . . .
H13 H -0.5268 0.1880 -0.3167 0.056 Uiso 1 1 calc R . .
C14 C -0.3646(7) 0.1626(5) -0.2104(5) 0.0352(12) Uani 1 1 d . . .
H14 H -0.4026 0.0821 -0.2541 0.042 Uiso 1 1 calc R . .
C15 C 0.0865(6) 0.2296(5) 0.0171(4) 0.0269(10) Uani 1 1 d . . .
C16 C 0.1484(8) 0.2790(6) 0.1327(5) 0.0393(13) Uani 1 1 d . . .
H16 H 0.0757 0.2623 0.1735 0.047 Uiso 1 1 calc R . .
C17 C 0.3176(9) 0.3535(7) 0.1893(6) 0.055(2) Uani 1 1 d . . .
H17 H 0.3586 0.3865 0.2683 0.067 Uiso 1 1 calc R . .
C18 C 0.4248(9) 0.3793(6) 0.1325(7) 0.055(2) Uani 1 1 d . . .
H18 H 0.5390 0.4303 0.1719 0.066 Uiso 1 1 calc R . .
C19 C 0.3652(8) 0.3304(6) 0.0171(7) 0.0489(16) Uani 1 1 d . . .
H19 H 0.4394 0.3479 -0.0226 0.059 Uiso 1 1 calc R . .
C20 C 0.1966(8) 0.2555(6) -0.0418(6) 0.0400(13) Uani 1 1 d . . .
H20 H 0.1568 0.2223 -0.1209 0.048 Uiso 1 1 calc R . .
C21 C -0.2367(6) 0.1186(4) 0.0379(4) 0.0263(10) Uani 1 1 d . . .
C22 C -0.2944(8) 0.2049(5) 0.1122(5) 0.0371(12) Uani 1 1 d . . .
H22 H -0.2853 0.2717 0.1080 0.045 Uiso 1 1 calc R . .
C23 C -0.3654(8) 0.1918(6) 0.1925(5) 0.0406(13) Uani 1 1 d . . .
H23 H -0.4058 0.2495 0.2419 0.049 Uiso 1 1 calc R . .
C24 C -0.3770(8) 0.0949(6) 0.2001(5) 0.0390(13) Uani 1 1 d . . .
H24 H -0.4244 0.0865 0.2549 0.047 Uiso 1 1 calc R . .
C25 C -0.3182(8) 0.0097(6) 0.1265(6) 0.0388(13) Uani 1 1 d . . .
H25 H -0.3250 -0.0561 0.1321 0.047 Uiso 1 1 calc R . .
C26 C -0.2497(7) 0.0206(5) 0.0449(5) 0.0309(11) Uani 1 1 d . . .
H26 H -0.2121 -0.0382 -0.0055 0.037 Uiso 1 1 calc R . .
C27 C -0.851(4) 0.021(2) -0.386(3) 0.059(9) Uani 0.25 1 d P . .
H27A H -0.7370 0.0105 -0.3758 0.088 Uiso 0.25 1 calc PR . .
H27B H -0.9297 -0.0266 -0.3675 0.088 Uiso 0.25 1 calc PR . .
H27C H -0.8403 0.1010 -0.3368 0.088 Uiso 0.25 1 calc PR . .
O2 O -0.914(3) -0.008(2) -0.492(2) 0.091(11) Uani 0.25 1 d P . .

loop_
_atom_site_aniso_label
_atom_site_aniso_U_11
_atom_site_aniso_U_22
_atom_site_aniso_U_33
_atom_site_aniso_U_23
_atom_site_aniso_U_13
_atom_site_aniso_U_12
Au 0.03535(12) 0.02696(12) 0.02019(11) 0.00574(8) 0.00561(8) 0.01062(8)
S1 0.0388(7) 0.0376(8) 0.0229(6) 0.0023(6) 0.0020(5) 0.0167(6)
P1 0.0299(6) 0.0225(6) 0.0203(6) 0.0085(5) 0.0045(5) 0.0093(5)
O1 0.037(2) 0.067(3) 0.026(2) 0.012(2) 0.0080(17) 0.021(2)
N1 0.037(3) 0.057(4) 0.024(2) 0.010(2) 0.0066(19) 0.019(2)
C1 0.041(3) 0.047(4) 0.025(3) 0.017(3) 0.008(2) 0.018(3)
C2 0.033(3) 0.045(4) 0.019(2) 0.003(2) 0.002(2) 0.013(2)
C3 0.046(3) 0.038(3) 0.029(3) 0.005(3) -0.006(3) 0.009(3)
C3' 0.080(6) 0.054(5) 0.043(4) 0.017(4) 0.008(4) 0.016(4)
C4 0.056(4) 0.042(4) 0.043(4) 0.002(3) -0.002(3) 0.022(3)
C5 0.051(4) 0.055(5) 0.039(4) 0.008(3) 0.008(3) 0.023(3)
C6 0.057(4) 0.069(5) 0.045(4) 0.026(4) 0.021(3) 0.027(4)
C7 0.057(4) 0.051(4) 0.035(3) 0.020(3) 0.013(3) 0.024(3)
C8 0.040(4) 0.123(8) 0.037(4) 0.027(5) 0.011(3) 0.034(4)
C9 0.029(2) 0.030(3) 0.027(2) 0.017(2) 0.0063(19) 0.011(2)
C10 0.028(2) 0.032(3) 0.034(3) 0.013(2) 0.005(2) 0.010(2)
C11 0.038(3) 0.035(3) 0.055(4) 0.027(3) 0.015(3) 0.014(2)
C12 0.037(3) 0.055(4) 0.060(4) 0.040(4) 0.014(3) 0.018(3)
C13 0.044(3) 0.058(4) 0.041(4) 0.031(3) 0.000(3) 0.015(3)
C14 0.038(3) 0.033(3) 0.032(3) 0.018(2) 0.001(2) 0.008(2)
C15 0.027(2) 0.025(3) 0.027(2) 0.011(2) 0.0048(19) 0.0129(19)
C16 0.037(3) 0.045(4) 0.027(3) 0.013(3) 0.001(2) 0.016(3)
C17 0.041(3) 0.055(5) 0.040(4) 0.003(3) -0.008(3) 0.020(3)
C18 0.030(3) 0.038(4) 0.065(5) 0.007(3) -0.006(3) 0.010(3)
C19 0.034(3) 0.043(4) 0.069(5) 0.028(4) 0.016(3) 0.011(3)
C20 0.034(3) 0.043(4) 0.042(3) 0.020(3) 0.010(2) 0.013(3)
C21 0.029(2) 0.023(2) 0.024(2) 0.010(2) 0.0048(18) 0.0076(19)
C22 0.048(3) 0.028(3) 0.039(3) 0.016(3) 0.017(3) 0.019(3)
C23 0.047(3) 0.036(3) 0.038(3) 0.014(3) 0.021(3) 0.017(3)
C24 0.041(3) 0.043(4) 0.033(3) 0.020(3) 0.014(2) 0.010(3)
C25 0.043(3) 0.035(3) 0.049(4) 0.027(3) 0.019(3) 0.013(3)
C26 0.032(2) 0.030(3) 0.028(3) 0.012(2) 0.008(2) 0.012(2)
C27 0.051(15) 0.036(15) 0.066(19) 0.034(15) -0.012(13) -0.031(12)
O2 0.089(17) 0.057(15) 0.079(18) 0.040(14) -0.021(15) -0.052(15)

loop_
_atom_type_symbol
_atom_type_description
_atom_type_scat_dispersion_real
_atom_type_scat_dispersion_imag
_atom_type_scat_source
C C 0.0033 0.0016 'International Tables Vol C Tables 4.2.6.8 and 6.1.1.4'
H H 0.0000 0.0000 'International Tables Vol C Tables 4.2.6.8 and 6.1.1.4'
Au Au -2.0133 8.8022 'International Tables Vol C Tables 4.2.6.8 and 6.1.1.4'
N N 0.0061 0.0033 'International Tables Vol C Tables 4.2.6.8 and 6.1.1.4'
O O 0.0106 0.0060 'International Tables Vol C Tables 4.2.6.8 and 6.1.1.4'
P P 0.1023 0.0942 'International Tables Vol C Tables 4.2.6.8 and 6.1.1.4'
S S 0.1246 0.1234 'International Tables Vol C Tables 4.2.6.8 and 6.1.1.4'

loop_
_geom_angle_atom_site_label_1
_geom_angle_atom_site_label_2
_geom_angle_atom_site_label_3
_geom_angle
_geom_angle_site_symmetry_1
_geom_angle_site_symmetry_3
_geom_angle_publ_flag
P1 Au S1 175.51(5) . . ?
C1 S1 Au 105.0(2) . . ?
C21 P1 C15 105.7(2) . . ?
C21 P1 C9 108.0(2) . . ?
C15 P1 C9 103.2(2) . . ?
C21 P1 Au 114.72(18) . . ?
C15 P1 Au 112.44(17) . . ?
C9 P1 Au 111.94(18) . . ?
C1 O1 C8 116.3(5) . . ?
C1 N1 C2 121.1(5) . . ?
N1 C1 O1 120.4(5) . . ?
N1 C1 S1 126.0(5) . . ?
O1 C1 S1 113.5(4) . . ?
C7 C2 C3 120.8(6) . . ?
C7 C2 N1 118.3(6) . . ?
C3 C2 N1 120.7(6) . . ?
C2 C3 C4 117.4(7) . . ?
C2 C3 C3' 121.9(7) . . ?
C4 C3 C3' 120.7(7) . . ?
C3 C3' H3'1 109.5 . . ?
C3 C3' H3'2 109.5 . . ?
H3'1 C3' H3'2 109.5 . . ?
C3 C3' H3'3 109.5 . . ?
H3'1 C3' H3'3 109.5 . . ?
H3'2 C3' H3'3 109.5 . . ?
C5 C4 C3 122.1(7) . . ?
C5 C4 H4 119.0 . . ?
C3 C4 H4 119.0 . . ?
C4 C5 C6 120.7(7) . . ?
C4 C5 H5 119.7 . . ?
C6 C5 H5 119.7 . . ?
C7 C6 C5 118.8(8) . . ?
C7 C6 H6 120.6 . . ?
C5 C6 H6 120.6 . . ?
C6 C7 C2 120.2(7) . . ?
C6 C7 H7 119.9 . . ?
C2 C7 H7 119.9 . . ?
O1 C8 H8A 109.5 . . ?
O1 C8 H8B 109.5 . . ?
H8A C8 H8B 109.5 . . ?
O1 C8 H8C 109.5 . . ?
H8A C8 H8C 109.5 . . ?
H8B C8 H8C 109.5 . . ?
C10 C9 C14 119.6(5) . . ?
C10 C9 P1 121.5(4) . . ?
C14 C9 P1 119.0(4) . . ?
C9 C10 C11 120.0(5) . . ?
C9 C10 H10 120.0 . . ?
C11 C10 H10 120.0 . . ?
C12 C11 C10 119.9(6) . . ?
C12 C11 H11 120.1 . . ?
C10 C11 H11 120.1 . . ?
C13 C12 C11 120.8(6) . . ?
C13 C12 H12 119.6 . . ?
C11 C12 H12 119.6 . . ?
C14 C13 C12 120.0(6) . . ?
C14 C13 H13 120.0 . . ?
C12 C13 H13 120.0 . . ?
C13 C14 C9 119.7(6) . . ?
C13 C14 H14 120.1 . . ?
C9 C14 H14 120.1 . . ?
C16 C15 C20 119.0(5) . . ?
C16 C15 P1 123.3(4) . . ?
C20 C15 P1 117.7(4) . . ?
C15 C16 C17 120.2(6) . . ?
C15 C16 H16 119.9 . . ?
C17 C16 H16 119.9 . . ?
C18 C17 C16 121.1(7) . . ?
C18 C17 H17 119.5 . . ?
C16 C17 H17 119.5 . . ?
C17 C18 C19 119.4(6) . . ?
C17 C18 H18 120.3 . . ?
C19 C18 H18 120.3 . . ?
C20 C19 C18 120.8(7) . . ?
C20 C19 H19 119.6 . . ?
C18 C19 H19 119.6 . . ?
C19 C20 C15 119.6(6) . . ?
C19 C20 H20 120.2 . . ?
C15 C20 H20 120.2 . . ?
C22 C21 C26 119.8(5) . . ?
C22 C21 P1 121.3(4) . . ?
C26 C21 P1 118.8(4) . . ?
C21 C22 C23 119.7(5) . . ?
C21 C22 H22 120.1 . . ?
C23 C22 H22 120.1 . . ?
C24 C23 C22 120.5(6) . . ?
C24 C23 H23 119.8 . . ?
C22 C23 H23 119.8 . . ?
C23 C24 C25 119.5(6) . . ?
C23 C24 H24 120.3 . . ?
C25 C24 H24 120.3 . . ?
C24 C25 C26 120.8(6) . . ?
C24 C25 H25 119.6 . . ?
C26 C25 H25 119.6 . . ?
C21 C26 C25 119.7(5) . . ?
C21 C26 H26 120.1 . . ?
C25 C26 H26 120.1 . . ?
O2 C27 H27A 109.5 . . ?
O2 C27 H27B 109.5 . . ?
H27A C27 H27B 109.5 . . ?
O2 C27 H27C 109.5 . . ?
H27A C27 H27C 109.5 . . ?
H27B C27 H27C 109.5 . . ?
C27 O2 O2 110(4) . 2_354 ?

loop_
_geom_bond_atom_site_label_1
_geom_bond_atom_site_label_2
_geom_bond_distance
_geom_bond_site_symmetry_2
_geom_bond_publ_flag
Au P1 2.2558(13) . ?
Au S1 2.3009(15) . ?
S1 C1 1.751(6) . ?
P1 C21 1.805(5) . ?
P1 C15 1.813(5) . ?
P1 C9 1.820(5) . ?
O1 C1 1.356(7) . ?
O1 C8 1.457(8) . ?
N1 C1 1.261(8) . ?
N1 C2 1.416(8) . ?
C2 C7 1.406(10) . ?
C2 C3 1.394(10) . ?
C3 C4 1.391(10) . ?
C3 C3' 1.446(11) . ?
C3' H3'1 0.9700 . ?
C3' H3'2 0.9700 . ?
C3' H3'3 0.9700 . ?
C4 C5 1.369(12) . ?
C4 H4 0.9400 . ?
C5 C6 1.391(11) . ?
C5 H5 0.9400 . ?
C6 C7 1.383(10) . ?
C6 H6 0.9400 . ?
C7 H7 0.9400 . ?
C8 H8A 0.9700 . ?
C8 H8B 0.9700 . ?
C8 H8C 0.9700 . ?
C9 C10 1.391(8) . ?
C9 C14 1.388(7) . ?
C10 C11 1.385(8) . ?
C10 H10 0.9400 . ?
C11 C12 1.370(10) . ?
C11 H11 0.9400 . ?
C12 C13 1.372(10) . ?
C12 H12 0.9400 . ?
C13 C14 1.389(8) . ?
C13 H13 0.9400 . ?
C14 H14 0.9400 . ?
C15 C16 1.374(8) . ?
C15 C20 1.395(8) . ?
C16 C17 1.387(9) . ?
C16 H16 0.9400 . ?
C17 C18 1.355(12) . ?
C17 H17 0.9400 . ?
C18 C19 1.372(11) . ?
C18 H18 0.9400 . ?
C19 C20 1.387(9) . ?
C19 H19 0.9400 . ?
C20 H20 0.9400 . ?
C21 C22 1.395(7) . ?
C21 C26 1.386(8) . ?
C22 C23 1.389(8) . ?
C22 H22 0.9400 . ?
C23 C24 1.378(9) . ?
C23 H23 0.9400 . ?
C24 C25 1.387(9) . ?
C24 H24 0.9400 . ?
C25 C26 1.383(8) . ?
C25 H25 0.9400 . ?
C26 H26 0.9400 . ?
C27 O2 1.31(4) . ?
C27 H27A 0.9700 . ?
C27 H27B 0.9700 . ?
C27 H27C 0.9700 . ?
O2 O2 1.46(6) 2_354 ?
